data_1566378
loop_
_publ_author_name
'Kim, Alexia'
'Ngamnithiporn, Aurapat'
'Bartberger, Michael D.'
'Stoltz, Brian M.'

_publ_section_title
;
 Iridium-Catalyzed Asymmetric trans-Selective Hydrogenation of
 1,3-Disubstituted Isoquinolines
;
_journal_name_full 'Chemical Science'
_journal_paper_doi 10.1039/D1SC06729J
_journal_year 2022
_chemical_formula_sum 'C33 H28 F6 S2'
_chemical_formula_weight 602.67
_chemical_name_systematic
;
(S,S,S)-1b
;
_space_group_IT_number 19
_space_group_name_Hall 'P 2ac 2ab'
_space_group_name_H-M_alt 'P 21 21 21'
_symmetry_cell_setting orthorhombic
_symmetry_space_group_name_H-M 'P 21 21 21'
_atom_sites_solution_hydrogens geom
_atom_sites_solution_primary direct
_atom_sites_solution_secondary difmap
_audit_block_doi 10.5517/cc73pbb
_audit_creation_method SHELXL-97
_audit_update_record
;
2003-06-05 deposited with the CCDC.	2022-02-17 downloaded from the CCDC.
;
_cell_angle_alpha 90.00
_cell_angle_beta 90.00
_cell_angle_gamma 90.00
_cell_formula_units_Z 8
_cell_length_a 10.4026(18)
_cell_length_b 21.482(4)
_cell_length_c 25.657(5)
_cell_measurement_temperature 173(2)
_cell_measurement_theta_max 27.62
_cell_measurement_theta_min 1.24
_cell_volume 5733.5(18)
_computing_cell_refinement 'Bruker SMART'
_computing_data_collection 'Bruker SMART'
_computing_data_reduction 'Bruker SHELXTL'
_computing_molecular_graphics 'Bruker SHELXTL'
_computing_publication_material 'Bruker SHELXTL'
_computing_structure_refinement 'SHELXL-97 (Sheldrick, 1997)'
_computing_structure_solution 'SHELXS-97 (Sheldrick, 1990)'
_diffrn_ambient_temperature 173(2)
_diffrn_measured_fraction_theta_full 0.957
_diffrn_measured_fraction_theta_max 0.957
_diffrn_measurement_device_type 'CCD area detector'
_diffrn_measurement_method 'omega scans'
_diffrn_radiation_monochromator graphite
_diffrn_radiation_source 'sealed tube'
_diffrn_radiation_type MoK\a
_diffrn_radiation_wavelength 0.71073
_diffrn_reflns_av_R_equivalents 0.2512
_diffrn_reflns_av_sigmaI/netI 0.4792
_diffrn_reflns_limit_h_max 11
_diffrn_reflns_limit_h_min -12
_diffrn_reflns_limit_k_max 22
_diffrn_reflns_limit_k_min -27
_diffrn_reflns_limit_l_max 32
_diffrn_reflns_limit_l_min -31
_diffrn_reflns_number 34862
_diffrn_reflns_theta_full 27.62
_diffrn_reflns_theta_max 27.62
_diffrn_reflns_theta_min 1.24
_diffrn_standards_decay_% 0.48
_exptl_absorpt_coefficient_mu 0.247
_exptl_absorpt_correction_type none
_exptl_crystal_colour black
_exptl_crystal_density_diffrn 1.396
_exptl_crystal_density_method 'not measured'
_exptl_crystal_description plate
_exptl_crystal_F_000 2496
_exptl_crystal_size_max 0.2
_exptl_crystal_size_mid 0.15
_exptl_crystal_size_min 0.02
_refine_diff_density_max 0.435
_refine_diff_density_min -0.538
_refine_diff_density_rms 0.096
_refine_ls_abs_structure_details 'Flack H D (1983), Acta Cryst. A39, 876-881'
_refine_ls_abs_structure_Flack -0.12(17)
_refine_ls_extinction_method none
_refine_ls_goodness_of_fit_ref 0.825
_refine_ls_hydrogen_treatment mixed
_refine_ls_matrix_type full
_refine_ls_number_parameters 747
_refine_ls_number_reflns 12421
_refine_ls_number_restraints 0
_refine_ls_restrained_S_all 0.825
_refine_ls_R_factor_all 0.3307
_refine_ls_R_factor_gt 0.0802
_refine_ls_shift/su_max 0.000
_refine_ls_shift/su_mean 0.000
_refine_ls_structure_factor_coef Fsqd
_refine_ls_weighting_details 'calc w=1/[\s^2^(Fo^2^)+(0.1154P)^2^+0.0000P] where P=(Fo^2^+2Fc^2^)/3'
_refine_ls_weighting_scheme calc
_refine_ls_wR_factor_gt 0.1793
_refine_ls_wR_factor_ref 0.2835
_reflns_number_gt 3336
_reflns_number_total 12421
_reflns_threshold_expression >2sigma(I)
_cod_data_source_file d1sc06729j2.cif
_cod_data_source_block (S,S,S)-1b
_cod_depositor_comments
;
The following automatic conversions were performed:

data item '_symmetry_cell_setting' value 'Orthorhombic' was changed
to 'orthorhombic' in accordance with the
/home/data/users/saulius/crontab/automatic-downloads/rss-feeds/RSC/lib/dictionaries/cif_core.dic
dictionary named 'cif_core.dic' version 2.4.2 last updated on
2011-04-26.

Automatic conversion script
Id: cif_fix_values 7556 2019-12-06 15:28:31Z antanas 
;
_cod_original_cell_volume 5733.6(17)
_cod_original_sg_symbol_H-M P2(1)2(1)2(1)
_cod_database_code 1566378

loop_
_symmetry_equiv_pos_as_xyz
'x, y, z'
'-x+1/2, -y, z+1/2'
'-x, y+1/2, -z+1/2'
'x+1/2, -y+1/2, -z'

loop_
_atom_site_label
_atom_site_type_symbol
_atom_site_fract_x
_atom_site_fract_y
_atom_site_fract_z
_atom_site_U_iso_or_equiv
_atom_site_adp_type
_atom_site_occupancy
_atom_site_symmetry_multiplicity
_atom_site_calc_flag
_atom_site_refinement_flags
_atom_site_disorder_assembly
_atom_site_disorder_group
S2 S 0.4102(3) 0.58036(13) 0.00963(11) 0.0383(8) Uani 1 1 d . . .
S3 S 1.0041(3) 0.27948(13) 0.93702(10) 0.0373(8) Uani 1 1 d . . .
S1 S 0.4799(3) 0.72861(13) 0.06769(10) 0.0362(7) Uani 1 1 d . . .
S4 S 0.9386(3) 0.43319(13) 0.98796(11) 0.0358(7) Uani 1 1 d . . .
F8 F 0.6555(6) 0.3446(3) 0.7690(3) 0.058(2) Uani 1 1 d . . .
F1 F 0.3010(7) 0.6683(3) 0.2630(2) 0.0519(18) Uani 1 1 d . . .
F3 F 0.3354(7) 0.5482(3) 0.2619(3) 0.056(2) Uani 1 1 d . . .
F12 F 0.6240(6) 0.4838(3) 0.8082(3) 0.057(2) Uani 1 1 d . . .
F10 F 0.6887(7) 0.4467(4) 0.7149(2) 0.068(2) Uani 1 1 d . . .
F7 F 0.8477(6) 0.3318(3) 0.7375(2) 0.0517(19) Uani 1 1 d . . .
F4 F 0.1328(7) 0.5548(3) 0.2781(3) 0.065(2) Uani 1 1 d . . .
F11 F 0.8063(7) 0.5296(3) 0.8001(2) 0.056(2) Uani 1 1 d . . .
F2 F 0.1119(6) 0.6616(3) 0.2270(3) 0.061(2) Uani 1 1 d . . .
F6 F 0.0739(6) 0.5229(3) 0.1820(2) 0.060(2) Uani 1 1 d . . .
F5 F 0.2545(7) 0.4745(3) 0.1924(2) 0.0503(19) Uani 1 1 d . . .
C46 C 0.8610(10) 0.5006(5) 0.9720(4) 0.032(3) Uani 1 1 d . . .
C6 C 0.2369(10) 0.6345(5) 0.2278(4) 0.034(3) Uani 1 1 d . . .
C10 C 0.3355(10) 0.6169(5) 0.0665(4) 0.030(3) Uani 1 1 d . . .
C5 C 0.2906(10) 0.6333(5) 0.1728(4) 0.027(3) Uani 1 1 d . . .
C8 C 0.2037(12) 0.5326(6) 0.1897(4) 0.041(3) Uani 1 1 d . . .
F9 F 0.8886(7) 0.4511(3) 0.7337(3) 0.063(2) Uani 1 1 d . . .
C3 C 0.4054(10) 0.7376(5) 0.1652(4) 0.030(3) Uani 1 1 d . . .
H3 H 0.3905 0.7541 0.1990 0.036 Uiso 1 1 calc R . .
C11 C 0.2867(10) 0.5616(5) 0.0994(4) 0.035(3) Uani 1 1 d . . .
C25 C 0.4144(10) 0.3564(5) -0.0801(5) 0.041(3) Uani 1 1 d . . .
C40 C 0.7697(11) 0.4355(6) 0.7531(4) 0.042(3) Uani 1 1 d . . .
C59 C 0.9110(11) 0.5975(6) 1.0932(5) 0.048(3) Uani 1 1 d . . .
H59 H 0.9422 0.5913 1.1277 0.058 Uiso 1 1 calc R . .
C43 C 0.8675(9) 0.3948(5) 0.9329(4) 0.026(2) Uani 1 1 d . . .
C9 C 0.2605(9) 0.5737(5) 0.1495(4) 0.032(3) Uani 1 1 d . . .
C13 C 0.3439(10) 0.5070(5) 0.0236(4) 0.032(3) Uani 1 1 d . . .
C22 C 0.3625(10) 0.4556(5) -0.0129(4) 0.031(3) Uani 1 1 d . . .
C24 C 0.3630(10) 0.3449(6) -0.0316(4) 0.040(3) Uani 1 1 d . . .
H24 H 0.3450 0.3034 -0.0210 0.048 Uiso 1 1 calc R . .
C53 C 1.1464(10) 0.0853(6) 0.9204(5) 0.049(3) Uani 1 1 d . . .
H53 H 1.1980 0.0708 0.9484 0.058 Uiso 1 1 calc R . .
C23 C 0.3380(9) 0.3935(5) 0.0010(4) 0.034(3) Uani 1 1 d . . .
H23 H 0.3027 0.3851 0.0345 0.041 Uiso 1 1 calc R . .
C35 C 0.8984(10) 0.3278(5) 0.8526(4) 0.031(3) Uani 1 1 d . . .
C58 C 0.8683(11) 0.6561(6) 1.0789(5) 0.048(4) Uani 1 1 d . . .
C44 C 0.8270(9) 0.4456(5) 0.8969(4) 0.031(3) Uani 1 1 d . . .
C14 C 0.5527(10) 0.6199(5) 0.1138(4) 0.039(3) Uani 1 1 d . . .
H14A H 0.5292 0.5785 0.1268 0.059 Uiso 1 1 calc R . .
H14B H 0.5979 0.6429 0.1411 0.059 Uiso 1 1 calc R . .
H14C H 0.6089 0.6155 0.0833 0.059 Uiso 1 1 calc R . .
C36 C 0.9283(10) 0.2649(5) 0.8413(4) 0.036(3) Uani 1 1 d . . .
H36 H 0.9119 0.2464 0.8083 0.043 Uiso 1 1 calc R . .
C60 C 0.9097(11) 0.5478(5) 1.0591(4) 0.042(3) Uani 1 1 d . . .
H60 H 0.9415 0.5085 1.0702 0.051 Uiso 1 1 calc R . .
C42 C 0.8044(10) 0.4315(5) 0.8455(4) 0.035(3) Uani 1 1 d . . .
C2 C 0.3656(10) 0.6773(5) 0.1490(4) 0.032(3) Uani 1 1 d . . .
C29 C 0.4582(11) 0.2465(5) -0.1070(4) 0.044(3) Uani 1 1 d . . .
H29 H 0.4258 0.2322 -0.0745 0.052 Uiso 1 1 calc R . .
C27 C 0.4102(10) 0.4659(5) -0.0615(4) 0.034(3) Uani 1 1 d . . .
H27 H 0.4253 0.5076 -0.0724 0.041 Uiso 1 1 calc R . .
C39 C 0.7748(11) 0.3678(6) 0.7703(4) 0.039(3) Uani 1 1 d . . .
C1 C 0.4289(10) 0.6559(5) 0.0979(4) 0.030(3) Uani 1 1 d . . .
C12 C 0.2857(10) 0.5048(5) 0.0707(4) 0.032(3) Uani 1 1 d . . .
H12 H 0.2467 0.4680 0.0838 0.038 Uiso 1 1 calc R . .
C57 C 0.8226(13) 0.6645(6) 1.0297(6) 0.063(4) Uani 1 1 d . . .
H57 H 0.7940 0.7043 1.0185 0.076 Uiso 1 1 calc R . .
C38 C 0.8274(10) 0.3710(5) 0.8260(4) 0.031(3) Uani 1 1 d . . .
C47 C 1.0879(9) 0.3838(5) 0.8868(4) 0.036(3) Uani 1 1 d . . .
H47A H 1.1427 0.3547 0.8675 0.054 Uiso 1 1 calc R . .
H47B H 1.1335 0.3984 0.9179 0.054 Uiso 1 1 calc R . .
H47C H 1.0670 0.4195 0.8645 0.054 Uiso 1 1 calc R . .
C21 C 0.5716(10) 0.8639(5) 0.0881(4) 0.039(3) Uani 1 1 d . . .
H21 H 0.5632 0.8456 0.0546 0.047 Uiso 1 1 calc R . .
C34 C 0.9631(10) 0.3507(5) 0.9032(4) 0.031(3) Uani 1 1 d . . .
C4 C 0.4677(10) 0.7690(5) 0.1264(4) 0.029(3) Uani 1 1 d . . .
C26 C 0.4370(10) 0.4183(5) -0.0953(4) 0.039(3) Uani 1 1 d . . .
H26 H 0.4709 0.4270 -0.1289 0.047 Uiso 1 1 calc R . .
C45 C 0.8100(10) 0.5030(5) 0.9239(4) 0.033(3) Uani 1 1 d . . .
H45 H 0.7680 0.5384 0.9097 0.040 Uiso 1 1 calc R . .
C49 C 1.0231(10) 0.1690(5) 0.8807(4) 0.031(3) Uani 1 1 d . . .
C48 C 0.7481(9) 0.3573(5) 0.9494(4) 0.041(3) Uani 1 1 d . . .
H48A H 0.6808 0.3859 0.9612 0.062 Uiso 1 1 calc R . .
H48B H 0.7711 0.3289 0.9778 0.062 Uiso 1 1 calc R . .
H48C H 0.7164 0.3332 0.9196 0.062 Uiso 1 1 calc R . .
C16 C 0.5254(9) 0.8312(5) 0.1309(4) 0.035(3) Uani 1 1 d . . .
C55 C 0.8638(11) 0.5543(5) 1.0099(5) 0.038(3) Uani 1 1 d . . .
C17 C 0.5357(12) 0.8606(5) 0.1795(4) 0.050(3) Uani 1 1 d . . .
H17 H 0.5015 0.8410 0.2097 0.060 Uiso 1 1 calc R . .
C37 C 0.9813(10) 0.2336(5) 0.8808(4) 0.034(3) Uani 1 1 d . . .
C41 C 0.7524(11) 0.4709(6) 0.8049(5) 0.044(3) Uani 1 1 d . . .
C7 C 0.2198(12) 0.5675(6) 0.2419(4) 0.043(3) Uani 1 1 d . . .
C30 C 0.5122(13) 0.1993(5) -0.1440(5) 0.051(3) Uani 1 1 d . . .
H30 H 0.5497 0.2207 -0.1751 0.061 Uiso 1 1 calc R . .
C50 C 0.9858(12) 0.1289(5) 0.8411(5) 0.050(3) Uani 1 1 d . . .
H50 H 0.9278 0.1419 0.8146 0.060 Uiso 1 1 calc R . .
C54 C 1.0984(11) 0.1450(5) 0.9208(5) 0.048(3) Uani 1 1 d . . .
H54 H 1.1175 0.1710 0.9497 0.058 Uiso 1 1 calc R . .
C19 C 0.6428(11) 0.9477(6) 0.1398(5) 0.047(3) Uani 1 1 d . . .
H19 H 0.6851 0.9867 0.1431 0.057 Uiso 1 1 calc R . .
C18 C 0.5946(12) 0.9171(6) 0.1839(5) 0.055(4) Uani 1 1 d . . .
H18 H 0.6030 0.9359 0.2173 0.066 Uiso 1 1 calc R . .
C52 C 1.1192(11) 0.0475(6) 0.8796(5) 0.059(4) Uani 1 1 d . . .
H52 H 1.1563 0.0072 0.8773 0.071 Uiso 1 1 calc R . .
C66 C 0.8704(15) 0.8017(6) 1.2051(5) 0.078(5) Uani 1 1 d . . .
H66A H 0.7877 0.7803 1.2088 0.117 Uiso 1 1 calc R . .
H66B H 0.8683 0.8409 1.2246 0.117 Uiso 1 1 calc R . .
H66C H 0.9392 0.7752 1.2188 0.117 Uiso 1 1 calc R . .
C62 C 0.8859(17) 0.7625(9) 1.1062(8) 0.104(7) Uani 1 1 d . . .
H62 H 0.8826 0.7726 1.0702 0.125 Uiso 1 1 calc R . .
C28 C 0.4528(10) 0.3060(5) -0.1167(4) 0.034(3) Uani 1 1 d . . .
H28 H 0.4760 0.3186 -0.1510 0.041 Uiso 1 1 calc R . .
C56 C 0.8183(12) 0.6123(7) 0.9953(5) 0.062(4) Uani 1 1 d . . .
H56 H 0.7833 0.6175 0.9613 0.074 Uiso 1 1 calc R . .
C15 C 0.2183(9) 0.6540(5) 0.0487(4) 0.038(3) Uani 1 1 d . . .
H15A H 0.1821 0.6766 0.0785 0.057 Uiso 1 1 calc R . .
H15B H 0.1535 0.6255 0.0346 0.057 Uiso 1 1 calc R . .
H15C H 0.2440 0.6837 0.0217 0.057 Uiso 1 1 calc R . .
C32 C 0.3107(15) 0.1850(7) -0.1953(6) 0.082(5) Uani 1 1 d . . .
H32A H 0.3530 0.2023 -0.2262 0.123 Uiso 1 1 calc R . .
H32B H 0.2682 0.2185 -0.1759 0.123 Uiso 1 1 calc R . .
H32C H 0.2467 0.1541 -0.2061 0.123 Uiso 1 1 calc R . .
C31 C 0.4095(15) 0.1543(6) -0.1609(7) 0.087(5) Uani 1 1 d . . .
H31A H 0.3665 0.1370 -0.1297 0.104 Uiso 1 1 calc R . .
H31B H 0.4498 0.1194 -0.1801 0.104 Uiso 1 1 calc R . .
C61 C 0.8824(14) 0.7100(8) 1.1187(7) 0.087(6) Uani 1 1 d . . .
H61 H 0.8884 0.7001 1.1547 0.104 Uiso 1 1 calc R . .
C20 C 0.6280(11) 0.9205(6) 0.0918(5) 0.048(3) Uani 1 1 d . . .
H20 H 0.6571 0.9413 0.0613 0.057 Uiso 1 1 calc R . .
C65 C 1.1260(17) 0.8322(9) 1.1323(8) 0.136(9) Uani 1 1 d . . .
H65A H 1.1416 0.8022 1.1604 0.204 Uiso 1 1 calc R . .
H65B H 1.1910 0.8651 1.1337 0.204 Uiso 1 1 calc R . .
H65C H 1.1310 0.8108 1.0986 0.204 Uiso 1 1 calc R . .
C63 C 0.8959(13) 0.8155(7) 1.1464(6) 0.069(4) Uani 1 1 d . . .
H63 H 0.8244 0.8443 1.1365 0.082 Uiso 1 1 calc R . .
C51 C 1.0368(12) 0.0687(6) 0.8416(5) 0.060(4) Uani 1 1 d . . .
H51 H 1.0133 0.0410 0.8143 0.071 Uiso 1 1 calc R . .
C33 C 0.6220(15) 0.1631(7) -0.1130(6) 0.094(6) Uani 1 1 d . . .
H33A H 0.6858 0.1930 -0.1002 0.141 Uiso 1 1 calc R . .
H33B H 0.6638 0.1332 -0.1364 0.141 Uiso 1 1 calc R . .
H33C H 0.5838 0.1409 -0.0835 0.141 Uiso 1 1 calc R . .
C64 C 1.0190(19) 0.8550(11) 1.1375(8) 0.153(11) Uani 1 1 d . . .
H64A H 1.0030 0.8806 1.1061 0.183 Uiso 1 1 calc R . .
H64B H 1.0247 0.8843 1.1672 0.183 Uiso 1 1 calc R . .

loop_
_atom_site_aniso_label
_atom_site_aniso_U_11
_atom_site_aniso_U_22
_atom_site_aniso_U_33
_atom_site_aniso_U_23
_atom_site_aniso_U_13
_atom_site_aniso_U_12
S2 0.0534(19) 0.0388(18) 0.0227(16) -0.0033(13) 0.0032(14) -0.0128(16)
S3 0.0520(19) 0.0314(17) 0.0286(16) 0.0028(13) -0.0056(15) 0.0063(15)
S1 0.0471(18) 0.0346(17) 0.0268(16) 0.0035(13) 0.0037(14) -0.0080(15)
S4 0.0465(18) 0.0360(17) 0.0250(16) -0.0030(13) -0.0064(13) 0.0076(15)
F8 0.044(4) 0.075(6) 0.056(5) -0.004(4) -0.015(3) -0.017(4)
F1 0.082(5) 0.043(4) 0.031(4) -0.012(3) 0.002(4) -0.007(4)
F3 0.069(5) 0.051(5) 0.048(4) 0.010(4) -0.012(4) 0.007(4)
F12 0.035(4) 0.072(5) 0.064(5) 0.017(4) -0.009(4) 0.012(4)
F10 0.088(6) 0.084(6) 0.032(4) 0.013(4) -0.033(4) 0.011(5)
F7 0.054(4) 0.076(5) 0.025(4) -0.001(4) -0.004(3) 0.003(4)
F4 0.090(6) 0.065(5) 0.041(4) 0.008(4) 0.031(4) -0.027(5)
F11 0.064(5) 0.053(5) 0.052(4) 0.023(4) -0.012(4) -0.001(4)
F2 0.055(5) 0.060(5) 0.066(5) 0.008(4) 0.018(4) 0.027(4)
F6 0.048(5) 0.086(5) 0.046(4) 0.013(4) 0.000(3) -0.026(4)
F5 0.081(5) 0.030(4) 0.039(4) 0.008(3) 0.019(4) -0.002(4)
C46 0.028(6) 0.034(7) 0.033(7) -0.001(5) 0.007(5) 0.005(5)
C6 0.024(6) 0.041(8) 0.037(7) -0.001(6) 0.007(5) -0.002(6)
C10 0.035(6) 0.032(7) 0.022(6) 0.002(5) 0.001(5) -0.008(5)
C5 0.034(6) 0.028(7) 0.019(6) 0.004(5) 0.006(5) -0.002(5)
C8 0.044(8) 0.048(9) 0.031(7) 0.000(6) 0.008(6) -0.006(7)
F9 0.071(5) 0.068(5) 0.051(5) 0.014(4) 0.021(4) 0.004(4)
C3 0.042(7) 0.031(7) 0.015(6) 0.002(5) 0.009(5) 0.007(6)
C11 0.049(7) 0.036(7) 0.021(6) 0.006(5) 0.000(5) -0.015(6)
C25 0.039(7) 0.026(7) 0.059(9) 0.003(6) -0.014(6) -0.006(6)
C40 0.039(8) 0.059(9) 0.029(7) 0.013(6) -0.021(6) 0.008(7)
C59 0.051(8) 0.042(8) 0.051(8) -0.019(7) -0.004(7) 0.002(7)
C43 0.023(6) 0.026(6) 0.030(6) -0.004(5) 0.005(5) -0.002(5)
C9 0.035(7) 0.038(7) 0.021(6) 0.003(5) 0.009(5) -0.002(6)
C13 0.038(7) 0.032(7) 0.027(7) 0.004(5) -0.011(5) -0.004(5)
C22 0.039(7) 0.038(7) 0.018(6) 0.000(5) 0.002(5) 0.002(5)
C24 0.034(7) 0.062(9) 0.026(7) 0.006(6) 0.006(5) 0.001(6)
C53 0.030(7) 0.037(8) 0.079(10) -0.001(7) -0.012(7) 0.007(6)
C23 0.034(7) 0.035(7) 0.034(7) 0.008(6) -0.002(5) -0.011(6)
C35 0.035(7) 0.038(7) 0.020(6) -0.003(5) -0.005(5) 0.007(6)
C58 0.029(7) 0.059(10) 0.055(10) -0.022(8) 0.027(6) -0.017(7)
C44 0.023(6) 0.041(8) 0.031(7) 0.002(6) 0.000(5) -0.004(6)
C14 0.044(7) 0.037(7) 0.037(7) -0.004(6) 0.000(6) -0.002(6)
C36 0.040(7) 0.032(7) 0.036(7) -0.006(6) 0.004(5) -0.002(6)
C60 0.051(8) 0.045(8) 0.031(7) -0.013(6) 0.001(6) -0.007(6)
C42 0.038(7) 0.036(7) 0.032(7) 0.007(6) -0.004(5) 0.001(6)
C2 0.032(6) 0.037(7) 0.028(6) 0.012(6) -0.002(5) -0.007(6)
C29 0.051(8) 0.037(8) 0.043(8) 0.004(6) 0.012(6) 0.001(7)
C27 0.042(7) 0.030(7) 0.030(7) 0.005(5) 0.003(6) 0.003(6)
C39 0.042(8) 0.056(9) 0.020(6) 0.005(6) 0.003(5) 0.013(7)
C1 0.031(6) 0.026(6) 0.032(7) 0.006(5) -0.001(5) -0.001(6)
C12 0.039(7) 0.030(7) 0.028(6) 0.000(5) 0.002(6) -0.011(5)
C57 0.088(11) 0.034(9) 0.067(11) 0.003(8) 0.049(9) 0.001(8)
C38 0.030(7) 0.051(8) 0.013(6) 0.004(5) 0.002(5) -0.008(6)
C47 0.031(7) 0.030(7) 0.047(7) 0.003(6) 0.004(5) 0.000(6)
C21 0.045(7) 0.040(7) 0.033(7) 0.002(6) 0.008(6) -0.016(6)
C34 0.036(7) 0.024(6) 0.032(6) -0.002(5) -0.006(5) -0.002(6)
C4 0.034(6) 0.035(7) 0.020(6) 0.006(5) -0.005(5) -0.011(6)
C26 0.054(8) 0.037(7) 0.026(6) 0.012(6) 0.015(6) 0.009(7)
C45 0.042(7) 0.022(7) 0.036(7) 0.009(5) 0.000(6) 0.007(6)
C49 0.037(7) 0.026(6) 0.030(6) -0.004(5) -0.012(5) -0.004(6)
C48 0.030(7) 0.051(8) 0.042(8) -0.006(6) -0.005(5) -0.012(6)
C16 0.024(6) 0.041(7) 0.038(7) -0.015(6) 0.000(5) -0.006(6)
C55 0.041(7) 0.023(7) 0.050(8) 0.000(6) 0.014(6) -0.009(6)
C17 0.078(9) 0.032(7) 0.040(8) -0.004(6) 0.010(7) -0.021(7)
C37 0.040(7) 0.035(7) 0.027(6) -0.009(5) -0.008(5) 0.000(6)
C41 0.029(7) 0.057(9) 0.046(8) 0.006(7) 0.007(6) 0.000(7)
C7 0.064(9) 0.048(9) 0.019(6) 0.003(6) 0.022(6) -0.006(7)
C30 0.065(9) 0.033(7) 0.056(8) 0.003(6) 0.015(7) 0.005(7)
C50 0.069(9) 0.023(7) 0.058(9) -0.009(6) -0.020(7) 0.014(7)
C54 0.063(9) 0.035(7) 0.047(8) 0.009(6) 0.000(7) 0.009(7)
C19 0.053(8) 0.031(8) 0.057(9) -0.009(7) 0.005(7) 0.002(6)
C18 0.065(9) 0.047(8) 0.053(9) -0.015(7) 0.012(7) -0.009(8)
C52 0.036(8) 0.048(9) 0.094(12) 0.000(8) -0.022(8) 0.003(7)
C66 0.120(14) 0.036(8) 0.079(11) -0.009(8) -0.033(10) 0.002(9)
C62 0.101(15) 0.088(15) 0.123(17) 0.040(13) 0.061(12) 0.024(13)
C28 0.041(8) 0.035(7) 0.025(6) 0.003(5) 0.009(5) -0.006(6)
C56 0.072(10) 0.070(11) 0.044(9) -0.003(8) 0.032(7) -0.001(8)
C15 0.033(7) 0.054(8) 0.026(7) 0.003(6) -0.002(5) 0.000(6)
C32 0.088(12) 0.082(12) 0.076(11) -0.029(10) 0.031(10) -0.033(10)
C31 0.087(12) 0.027(9) 0.147(17) 0.003(9) 0.012(12) -0.002(9)
C61 0.055(10) 0.077(13) 0.128(16) 0.026(12) 0.046(10) 0.015(10)
C20 0.050(8) 0.040(8) 0.053(8) 0.000(7) 0.006(6) -0.007(7)
C65 0.082(14) 0.094(15) 0.23(3) -0.058(15) 0.066(16) -0.037(12)
C63 0.057(10) 0.062(10) 0.087(12) -0.026(9) -0.002(8) 0.008(8)
C51 0.061(9) 0.042(8) 0.076(10) -0.031(7) -0.022(8) 0.001(7)
C33 0.109(13) 0.076(12) 0.097(13) -0.005(10) 0.027(10) 0.054(11)
C64 0.087(14) 0.20(3) 0.17(2) -0.128(19) 0.044(14) -0.055(17)

loop_
_atom_type_symbol
_atom_type_description
_atom_type_scat_dispersion_real
_atom_type_scat_dispersion_imag
_atom_type_scat_source
C C 0.0033 0.0016 'International Tables Vol C Tables 4.2.6.8 and 6.1.1.4'
H H 0.0000 0.0000 'International Tables Vol C Tables 4.2.6.8 and 6.1.1.4'
F F 0.0171 0.0103 'International Tables Vol C Tables 4.2.6.8 and 6.1.1.4'
S S 0.1246 0.1234 'International Tables Vol C Tables 4.2.6.8 and 6.1.1.4'

loop_
_citation_id
_citation_doi
_citation_year
1 10.1021/ol034440h 2003

loop_
_geom_angle_atom_site_label_1
_geom_angle_atom_site_label_2
_geom_angle_atom_site_label_3
_geom_angle
_geom_angle_site_symmetry_1
_geom_angle_site_symmetry_3
_geom_angle_publ_flag
C13 S2 C10 93.2(5) . . ?
C37 S3 C34 92.8(5) . . ?
C4 S1 C1 92.2(5) . . ?
C46 S4 C43 90.4(5) . . ?
C45 C46 C55 124.7(10) . . ?
C45 C46 S4 116.1(8) . . ?
C55 C46 S4 119.0(8) . . ?
F1 C6 F2 104.1(9) . . ?
F1 C6 C7 114.8(10) . . ?
F2 C6 C7 106.7(9) . . ?
F1 C6 C5 117.0(9) . . ?
F2 C6 C5 109.2(9) . . ?
C7 C6 C5 104.7(9) . . ?
C1 C10 C15 112.5(9) . . ?
C1 C10 C11 110.1(8) . . ?
C15 C10 C11 107.6(8) . . ?
C1 C10 S2 112.9(7) . . ?
C15 C10 S2 109.0(7) . . ?
C11 C10 S2 104.3(7) . . ?
C2 C5 C9 123.3(9) . . ?
C2 C5 C6 127.9(10) . . ?
C9 C5 C6 108.6(9) . . ?
F5 C8 F6 104.5(9) . . ?
F5 C8 C9 115.4(9) . . ?
F6 C8 C9 112.4(9) . . ?
F5 C8 C7 111.1(10) . . ?
F6 C8 C7 107.7(9) . . ?
C9 C8 C7 105.7(10) . . ?
C4 C3 C2 112.0(9) . . ?
C9 C11 C12 131.4(10) . . ?
C9 C11 C10 116.3(10) . . ?
C12 C11 C10 112.1(9) . . ?
C24 C25 C26 119.0(11) . . ?
C24 C25 C28 123.0(10) . . ?
C26 C25 C28 117.9(10) . . ?
F10 C40 F9 105.1(9) . . ?
F10 C40 C39 114.4(10) . . ?
F9 C40 C39 107.8(9) . . ?
F10 C40 C41 118.6(10) . . ?
F9 C40 C41 107.3(9) . . ?
C39 C40 C41 103.1(9) . . ?
C60 C59 C58 122.1(12) . . ?
C44 C43 C48 109.0(8) . . ?
C44 C43 C34 108.7(8) . . ?
C48 C43 C34 109.2(8) . . ?
C44 C43 S4 105.5(7) . . ?
C48 C43 S4 110.9(7) . . ?
C34 C43 S4 113.5(7) . . ?
C11 C9 C5 121.6(10) . . ?
C11 C9 C8 129.3(11) . . ?
C5 C9 C8 109.1(9) . . ?
C12 C13 C22 127.4(10) . . ?
C12 C13 S2 112.8(8) . . ?
C22 C13 S2 119.7(8) . . ?
C27 C22 C23 117.1(10) . . ?
C27 C22 C13 120.9(10) . . ?
C23 C22 C13 122.0(9) . . ?
C23 C24 C25 119.5(11) . . ?
C52 C53 C54 119.2(12) . . ?
C24 C23 C22 122.4(10) . . ?
C38 C35 C36 131.6(10) . . ?
C38 C35 C34 116.0(10) . . ?
C36 C35 C34 112.4(9) . . ?
C57 C58 C59 118.6(12) . . ?
C57 C58 C61 122.9(14) . . ?
C59 C58 C61 118.3(13) . . ?
C42 C44 C45 129.5(10) . . ?
C42 C44 C43 118.8(10) . . ?
C45 C44 C43 111.6(9) . . ?
C37 C36 C35 114.5(10) . . ?
C55 C60 C59 120.9(12) . . ?
C44 C42 C38 120.9(10) . . ?
C44 C42 C41 128.7(11) . . ?
C38 C42 C41 110.3(10) . . ?
C5 C2 C3 131.6(10) . . ?
C5 C2 C1 114.8(10) . . ?
C3 C2 C1 113.4(9) . . ?
C28 C29 C30 124.0(11) . . ?
C22 C27 C26 122.1(10) . . ?
F8 C39 F7 106.8(10) . . ?
F8 C39 C40 108.4(9) . . ?
F7 C39 C40 112.5(9) . . ?
F8 C39 C38 111.7(9) . . ?
F7 C39 C38 113.6(9) . . ?
C40 C39 C38 103.8(10) . . ?
C10 C1 C2 110.2(8) . . ?
C10 C1 C14 113.2(8) . . ?
C2 C1 C14 106.3(8) . . ?
C10 C1 S1 115.7(7) . . ?
C2 C1 S1 103.4(7) . . ?
C14 C1 S1 107.2(7) . . ?
C13 C12 C11 115.5(10) . . ?
C58 C57 C56 118.7(13) . . ?
C35 C38 C42 122.6(10) . . ?
C35 C38 C39 128.8(10) . . ?
C42 C38 C39 108.2(10) . . ?
C20 C21 C16 123.3(11) . . ?
C47 C34 C35 106.6(8) . . ?
C47 C34 C43 112.8(8) . . ?
C35 C34 C43 108.9(8) . . ?
C47 C34 S3 108.8(7) . . ?
C35 C34 S3 103.7(7) . . ?
C43 C34 S3 115.3(7) . . ?
C3 C4 C16 125.8(10) . . ?
C3 C4 S1 114.7(8) . . ?
C16 C4 S1 119.5(7) . . ?
C27 C26 C25 119.9(10) . . ?
C46 C45 C44 111.3(10) . . ?
C50 C49 C54 117.9(10) . . ?
C50 C49 C37 120.7(9) . . ?
C54 C49 C37 121.3(10) . . ?
C21 C16 C17 116.7(10) . . ?
C21 C16 C4 122.5(10) . . ?
C17 C16 C4 120.8(10) . . ?
C60 C55 C56 117.7(12) . . ?
C60 C55 C46 121.8(11) . . ?
C56 C55 C46 120.4(11) . . ?
C18 C17 C16 120.6(11) . . ?
C36 C37 C49 126.9(10) . . ?
C36 C37 S3 113.3(9) . . ?
C49 C37 S3 119.7(8) . . ?
F12 C41 F11 102.5(10) . . ?
F12 C41 C42 116.1(10) . . ?
F11 C41 C42 116.5(10) . . ?
F12 C41 C40 105.5(9) . . ?
F11 C41 C40 108.9(10) . . ?
C42 C41 C40 106.7(10) . . ?
F4 C7 F3 105.9(9) . . ?
F4 C7 C6 116.7(10) . . ?
F3 C7 C6 106.1(10) . . ?
F4 C7 C8 115.7(10) . . ?
F3 C7 C8 105.8(9) . . ?
C6 C7 C8 105.7(9) . . ?
C29 C30 C31 110.6(11) . . ?
C29 C30 C33 106.5(10) . . ?
C31 C30 C33 109.8(11) . . ?
C49 C50 C51 117.5(11) . . ?
C53 C54 C49 123.0(12) . . ?
C20 C19 C18 119.0(12) . . ?
C17 C18 C19 120.8(12) . . ?
C53 C52 C51 118.7(13) . . ?
C61 C62 C63 122(2) . . ?
C29 C28 C25 127.2(11) . . ?
C55 C56 C57 121.9(13) . . ?
C30 C31 C32 111.9(11) . . ?
C62 C61 C58 123(2) . . ?
C21 C20 C19 119.6(12) . . ?
C62 C63 C64 111.2(13) . . ?
C62 C63 C66 119.7(13) . . ?
C64 C63 C66 112.7(13) . . ?
C52 C51 C50 123.2(12) . . ?
C65 C64 C63 123(2) . . ?

loop_
_geom_bond_atom_site_label_1
_geom_bond_atom_site_label_2
_geom_bond_distance
_geom_bond_site_symmetry_2
_geom_bond_publ_flag
S2 C13 1.757(11) . ?
S2 C10 1.829(10) . ?
S3 C37 1.763(10) . ?
S3 C34 1.809(10) . ?
S1 C4 1.742(10) . ?
S1 C1 1.823(10) . ?
S4 C46 1.707(11) . ?
S4 C43 1.796(10) . ?
F8 C39 1.338(12) . ?
F1 C6 1.336(12) . ?
F3 C7 1.372(13) . ?
F12 C41 1.366(12) . ?
F10 C40 1.315(11) . ?
F7 C39 1.372(12) . ?
F4 C7 1.325(11) . ?
F11 C41 1.386(14) . ?
F2 C6 1.425(11) . ?
F6 C8 1.380(12) . ?
F5 C8 1.356(13) . ?
C46 C45 1.345(14) . ?
C46 C55 1.510(14) . ?
C6 C7 1.494(15) . ?
C6 C5 1.518(14) . ?
C10 C1 1.515(14) . ?
C10 C15 1.526(14) . ?
C10 C11 1.545(14) . ?
C5 C2 1.369(13) . ?
C5 C9 1.448(14) . ?
C8 C9 1.481(14) . ?
C8 C7 1.545(15) . ?
F9 C40 1.375(13) . ?
C3 C4 1.366(13) . ?
C3 C2 1.423(14) . ?
C11 C9 1.339(13) . ?
C11 C12 1.424(14) . ?
C25 C24 1.376(15) . ?
C25 C26 1.405(14) . ?
C25 C28 1.489(15) . ?
C40 C39 1.521(16) . ?
C40 C41 1.541(16) . ?
C59 C60 1.382(14) . ?
C59 C58 1.384(17) . ?
C43 C44 1.491(14) . ?
C43 C48 1.540(13) . ?
C43 C34 1.569(13) . ?
C13 C12 1.354(13) . ?
C13 C22 1.460(14) . ?
C22 C27 1.359(13) . ?
C22 C23 1.405(14) . ?
C24 C23 1.364(14) . ?
C53 C52 1.354(16) . ?
C53 C54 1.377(15) . ?
C35 C38 1.369(14) . ?
C35 C36 1.417(14) . ?
C35 C34 1.543(13) . ?
C58 C57 1.361(17) . ?
C58 C61 1.55(2) . ?
C44 C42 1.374(14) . ?
C44 C45 1.426(14) . ?
C14 C1 1.557(13) . ?
C36 C37 1.335(14) . ?
C60 C55 1.357(14) . ?
C42 C38 1.412(15) . ?
C42 C41 1.447(15) . ?
C2 C1 1.536(14) . ?
C29 C28 1.302(14) . ?
C29 C30 1.498(15) . ?
C27 C26 1.370(13) . ?
C39 C38 1.532(14) . ?
C57 C56 1.429(17) . ?
C47 C34 1.540(13) . ?
C21 C20 1.354(15) . ?
C21 C16 1.390(14) . ?
C4 C16 1.470(14) . ?
C49 C50 1.387(14) . ?
C49 C54 1.392(14) . ?
C49 C37 1.454(14) . ?
C16 C17 1.402(14) . ?
C55 C56 1.384(16) . ?
C17 C18 1.363(15) . ?
C30 C31 1.504(17) . ?
C30 C33 1.594(18) . ?
C50 C51 1.399(15) . ?
C19 C20 1.372(15) . ?
C19 C18 1.403(15) . ?
C52 C51 1.376(16) . ?
C66 C63 1.557(18) . ?
C62 C61 1.171(19) . ?
C62 C63 1.54(2) . ?
C32 C31 1.506(19) . ?
C65 C64 1.22(2) . ?
C63 C64 1.55(2) . ?

loop_
_geom_torsion_atom_site_label_1
_geom_torsion_atom_site_label_2
_geom_torsion_atom_site_label_3
_geom_torsion_atom_site_label_4
_geom_torsion
_geom_torsion_site_symmetry_1
_geom_torsion_site_symmetry_2
_geom_torsion_site_symmetry_3
_geom_torsion_site_symmetry_4
_geom_torsion_publ_flag
C43 S4 C46 C45 -14.4(9) . . . . ?
C43 S4 C46 C55 170.7(8) . . . . ?
C13 S2 C10 C1 132.2(8) . . . . ?
C13 S2 C10 C15 -102.1(8) . . . . ?
C13 S2 C10 C11 12.6(7) . . . . ?
F1 C6 C5 C2 -25.4(16) . . . . ?
F2 C6 C5 C2 92.4(13) . . . . ?
C7 C6 C5 C2 -153.7(11) . . . . ?
F1 C6 C5 C9 148.8(9) . . . . ?
F2 C6 C5 C9 -93.4(10) . . . . ?
C7 C6 C5 C9 20.5(12) . . . . ?
C1 C10 C11 C9 40.4(13) . . . . ?
C15 C10 C11 C9 -82.5(12) . . . . ?
S2 C10 C11 C9 161.8(9) . . . . ?
C1 C10 C11 C12 -135.8(9) . . . . ?
C15 C10 C11 C12 101.3(11) . . . . ?
S2 C10 C11 C12 -14.4(11) . . . . ?
C46 S4 C43 C44 20.1(7) . . . . ?
C46 S4 C43 C48 -97.8(8) . . . . ?
C46 S4 C43 C34 139.0(8) . . . . ?
C12 C11 C9 C5 168.4(11) . . . . ?
C10 C11 C9 C5 -7.0(16) . . . . ?
C12 C11 C9 C8 -10(2) . . . . ?
C10 C11 C9 C8 174.9(10) . . . . ?
C2 C5 C9 C11 -11.2(17) . . . . ?
C6 C5 C9 C11 174.2(10) . . . . ?
C2 C5 C9 C8 167.3(10) . . . . ?
C6 C5 C9 C8 -7.3(12) . . . . ?
F5 C8 C9 C11 46.7(17) . . . . ?
F6 C8 C9 C11 -73.0(15) . . . . ?
C7 C8 C9 C11 169.8(12) . . . . ?
F5 C8 C9 C5 -131.7(10) . . . . ?
F6 C8 C9 C5 108.7(11) . . . . ?
C7 C8 C9 C5 -8.5(12) . . . . ?
C10 S2 C13 C12 -8.7(9) . . . . ?
C10 S2 C13 C22 175.0(9) . . . . ?
C12 C13 C22 C27 172.6(11) . . . . ?
S2 C13 C22 C27 -11.7(14) . . . . ?
C12 C13 C22 C23 -10.3(17) . . . . ?
S2 C13 C22 C23 165.3(8) . . . . ?
C26 C25 C24 C23 -1.6(17) . . . . ?
C28 C25 C24 C23 175.7(10) . . . . ?
C25 C24 C23 C22 0.2(17) . . . . ?
C27 C22 C23 C24 1.5(16) . . . . ?
C13 C22 C23 C24 -175.6(10) . . . . ?
C60 C59 C58 C57 0.7(19) . . . . ?
C60 C59 C58 C61 -175.7(11) . . . . ?
C48 C43 C44 C42 -79.8(11) . . . . ?
C34 C43 C44 C42 39.1(12) . . . . ?
S4 C43 C44 C42 161.1(8) . . . . ?
C48 C43 C44 C45 96.5(10) . . . . ?
C34 C43 C44 C45 -144.6(9) . . . . ?
S4 C43 C44 C45 -22.6(10) . . . . ?
C38 C35 C36 C37 -168.6(11) . . . . ?
C34 C35 C36 C37 13.8(14) . . . . ?
C58 C59 C60 C55 -1.3(19) . . . . ?
C45 C44 C42 C38 -179.8(11) . . . . ?
C43 C44 C42 C38 -4.3(15) . . . . ?
C45 C44 C42 C41 -2.5(19) . . . . ?
C43 C44 C42 C41 173.1(10) . . . . ?
C9 C5 C2 C3 180.0(10) . . . . ?
C6 C5 C2 C3 -6.6(19) . . . . ?
C9 C5 C2 C1 -6.6(15) . . . . ?
C6 C5 C2 C1 166.9(10) . . . . ?
C4 C3 C2 C5 -172.5(11) . . . . ?
C4 C3 C2 C1 13.9(13) . . . . ?
C23 C22 C27 C26 -1.8(16) . . . . ?
C13 C22 C27 C26 175.4(10) . . . . ?
F10 C40 C39 F8 -38.6(13) . . . . ?
F9 C40 C39 F8 -155.2(9) . . . . ?
C41 C40 C39 F8 91.5(10) . . . . ?
F10 C40 C39 F7 79.2(13) . . . . ?
F9 C40 C39 F7 -37.4(12) . . . . ?
C41 C40 C39 F7 -150.7(9) . . . . ?
F10 C40 C39 C38 -157.6(10) . . . . ?
F9 C40 C39 C38 85.8(10) . . . . ?
C41 C40 C39 C38 -27.5(11) . . . . ?
C15 C10 C1 C2 64.3(11) . . . . ?
C11 C10 C1 C2 -55.7(11) . . . . ?
S2 C10 C1 C2 -171.8(7) . . . . ?
C15 C10 C1 C14 -176.8(8) . . . . ?
C11 C10 C1 C14 63.2(11) . . . . ?
S2 C10 C1 C14 -52.9(10) . . . . ?
C15 C10 C1 S1 -52.4(10) . . . . ?
C11 C10 C1 S1 -172.4(7) . . . . ?
S2 C10 C1 S1 71.4(9) . . . . ?
C5 C2 C1 C10 40.0(12) . . . . ?
C3 C2 C1 C10 -145.4(9) . . . . ?
C5 C2 C1 C14 -83.1(10) . . . . ?
C3 C2 C1 C14 91.6(10) . . . . ?
C5 C2 C1 S1 164.2(8) . . . . ?
C3 C2 C1 S1 -21.1(10) . . . . ?
C4 S1 C1 C10 138.3(8) . . . . ?
C4 S1 C1 C2 17.8(7) . . . . ?
C4 S1 C1 C14 -94.2(7) . . . . ?
C22 C13 C12 C11 176.9(10) . . . . ?
S2 C13 C12 C11 1.0(13) . . . . ?
C9 C11 C12 C13 -166.1(12) . . . . ?
C10 C11 C12 C13 9.4(14) . . . . ?
C59 C58 C57 C56 1.1(18) . . . . ?
C61 C58 C57 C56 177.4(11) . . . . ?
C36 C35 C38 C42 177.1(11) . . . . ?
C34 C35 C38 C42 -5.4(15) . . . . ?
C36 C35 C38 C39 -11.1(19) . . . . ?
C34 C35 C38 C39 166.4(10) . . . . ?
C44 C42 C38 C35 -14.9(16) . . . . ?
C41 C42 C38 C35 167.3(10) . . . . ?
C44 C42 C38 C39 171.8(10) . . . . ?
C41 C42 C38 C39 -6.0(13) . . . . ?
F8 C39 C38 C35 92.2(13) . . . . ?
F7 C39 C38 C35 -28.6(16) . . . . ?
C40 C39 C38 C35 -151.1(11) . . . . ?
F8 C39 C38 C42 -95.1(11) . . . . ?
F7 C39 C38 C42 144.0(10) . . . . ?
C40 C39 C38 C42 21.6(12) . . . . ?
C38 C35 C34 C47 -82.0(11) . . . . ?
C36 C35 C34 C47 96.0(10) . . . . ?
C38 C35 C34 C43 39.9(12) . . . . ?
C36 C35 C34 C43 -142.1(9) . . . . ?
C38 C35 C34 S3 163.2(8) . . . . ?
C36 C35 C34 S3 -18.8(10) . . . . ?
C44 C43 C34 C47 63.2(11) . . . . ?
C48 C43 C34 C47 -178.0(8) . . . . ?
S4 C43 C34 C47 -53.9(10) . . . . ?
C44 C43 C34 C35 -54.9(11) . . . . ?
C48 C43 C34 C35 63.9(11) . . . . ?
S4 C43 C34 C35 -171.9(7) . . . . ?
C44 C43 C34 S3 -171.0(7) . . . . ?
C48 C43 C34 S3 -52.2(10) . . . . ?
S4 C43 C34 S3 72.0(8) . . . . ?
C37 S3 C34 C47 -98.1(8) . . . . ?
C37 S3 C34 C35 15.1(7) . . . . ?
C37 S3 C34 C43 134.1(8) . . . . ?
C2 C3 C4 C16 -177.4(10) . . . . ?
C2 C3 C4 S1 1.1(12) . . . . ?
C1 S1 C4 C3 -12.2(9) . . . . ?
C1 S1 C4 C16 166.4(9) . . . . ?
C22 C27 C26 C25 0.5(17) . . . . ?
C24 C25 C26 C27 1.3(17) . . . . ?
C28 C25 C26 C27 -176.2(10) . . . . ?
C55 C46 C45 C44 177.6(9) . . . . ?
S4 C46 C45 C44 3.0(13) . . . . ?
C42 C44 C45 C46 -170.7(11) . . . . ?
C43 C44 C45 C46 13.6(13) . . . . ?
C20 C21 C16 C17 2.0(18) . . . . ?
C20 C21 C16 C4 -178.2(11) . . . . ?
C3 C4 C16 C21 -170.9(11) . . . . ?
S1 C4 C16 C21 10.7(15) . . . . ?
C3 C4 C16 C17 8.9(17) . . . . ?
S1 C4 C16 C17 -169.5(9) . . . . ?
C59 C60 C55 C56 0.0(18) . . . . ?
C59 C60 C55 C46 -179.8(10) . . . . ?
C45 C46 C55 C60 175.9(11) . . . . ?
S4 C46 C55 C60 -9.6(15) . . . . ?
C45 C46 C55 C56 -3.8(17) . . . . ?
S4 C46 C55 C56 170.6(9) . . . . ?
C21 C16 C17 C18 -3.2(18) . . . . ?
C4 C16 C17 C18 177.0(11) . . . . ?
C35 C36 C37 C49 -179.3(10) . . . . ?
C35 C36 C37 S3 -1.3(13) . . . . ?
C50 C49 C37 C36 -14.0(18) . . . . ?
C54 C49 C37 C36 167.9(11) . . . . ?
C50 C49 C37 S3 168.1(9) . . . . ?
C54 C49 C37 S3 -10.1(15) . . . . ?
C34 S3 C37 C36 -9.1(9) . . . . ?
C34 S3 C37 C49 169.1(9) . . . . ?
C44 C42 C41 F12 -72.4(16) . . . . ?
C38 C42 C41 F12 105.2(12) . . . . ?
C44 C42 C41 F11 48.5(16) . . . . ?
C38 C42 C41 F11 -133.9(10) . . . . ?
C44 C42 C41 C40 170.3(11) . . . . ?
C38 C42 C41 C40 -12.1(13) . . . . ?
F10 C40 C41 F12 28.4(15) . . . . ?
F9 C40 C41 F12 147.1(9) . . . . ?
C39 C40 C41 F12 -99.2(11) . . . . ?
F10 C40 C41 F11 -81.1(13) . . . . ?
F9 C40 C41 F11 37.7(12) . . . . ?
C39 C40 C41 F11 151.4(9) . . . . ?
F10 C40 C41 C42 152.4(11) . . . . ?
F9 C40 C41 C42 -88.8(11) . . . . ?
C39 C40 C41 C42 24.9(12) . . . . ?
F1 C6 C7 F4 75.0(13) . . . . ?
F2 C6 C7 F4 -39.7(14) . . . . ?
C5 C6 C7 F4 -155.4(10) . . . . ?
F1 C6 C7 F3 -42.7(12) . . . . ?
F2 C6 C7 F3 -157.4(8) . . . . ?
C5 C6 C7 F3 86.9(10) . . . . ?
F1 C6 C7 C8 -154.7(9) . . . . ?
F2 C6 C7 C8 90.5(10) . . . . ?
C5 C6 C7 C8 -25.1(12) . . . . ?
F5 C8 C7 F4 -82.1(13) . . . . ?
F6 C8 C7 F4 31.7(14) . . . . ?
C9 C8 C7 F4 152.1(10) . . . . ?
F5 C8 C7 F3 34.8(12) . . . . ?
F6 C8 C7 F3 148.6(9) . . . . ?
C9 C8 C7 F3 -91.0(10) . . . . ?
F5 C8 C7 C6 147.1(9) . . . . ?
F6 C8 C7 C6 -99.1(11) . . . . ?
C9 C8 C7 C6 21.2(13) . . . . ?
C28 C29 C30 C31 -116.6(14) . . . . ?
C28 C29 C30 C33 124.1(13) . . . . ?
C54 C49 C50 C51 -6.0(18) . . . . ?
C37 C49 C50 C51 175.7(11) . . . . ?
C52 C53 C54 C49 -0.5(19) . . . . ?
C50 C49 C54 C53 5.9(18) . . . . ?
C37 C49 C54 C53 -175.8(11) . . . . ?
C16 C17 C18 C19 2(2) . . . . ?
C20 C19 C18 C17 1.1(19) . . . . ?
C54 C53 C52 C51 -5(2) . . . . ?
C30 C29 C28 C25 -172.6(11) . . . . ?
C24 C25 C28 C29 -8.5(19) . . . . ?
C26 C25 C28 C29 168.8(12) . . . . ?
C60 C55 C56 C57 1.9(18) . . . . ?
C46 C55 C56 C57 -178.3(10) . . . . ?
C58 C57 C56 C55 -2.5(19) . . . . ?
C29 C30 C31 C32 68.9(16) . . . . ?
C33 C30 C31 C32 -173.9(12) . . . . ?
C63 C62 C61 C58 178.1(12) . . . . ?
C57 C58 C61 C62 -20(2) . . . . ?
C59 C58 C61 C62 156.7(17) . . . . ?
C16 C21 C20 C19 0.8(18) . . . . ?
C18 C19 C20 C21 -2.4(18) . . . . ?
C61 C62 C63 C64 120(2) . . . . ?
C61 C62 C63 C66 -14(3) . . . . ?
C53 C52 C51 C50 4(2) . . . . ?
C49 C50 C51 C52 1(2) . . . . ?
C62 C63 C64 C65 -49(3) . . . . ?
C66 C63 C64 C65 88(2) . . . . ?
